data_7213231
loop_
_publ_author_name
'Chambers, Richard D.'
'Diter, Patrick'
'Dunn, Stephen N.'
'Farren, Christopher'
'Sandford, Graham'
'Batsanov, Andrei S.'
'Howard, Judith A. K.'

_publ_section_title
;
 Free radical chemistry. Part 11. Additions of cyclic and acyclic alcohols
 and diols to hexafluoropropene
;
_journal_issue 10
_journal_name_full 'Journal of the Chemical Society, Perkin Transactions 1'
_journal_page_first 1639
_journal_paper_doi 10.1039/a909778c
_journal_year 2000
_chemical_formula_sum 'C11 H10 F12 O2'
_chemical_formula_weight 402.19
_chemical_name_common trans-1,3-di-(2H-hexafluoropropyl)-cyclopentane-1,3-diol
_chemical_name_systematic
; 
 trans-1,3-di(1,1,2,3,3,3-hexafluoropropyl)-cyclopentane-1,3-diol 
;
_space_group_IT_number 14
_symmetry_cell_setting monoclinic
_symmetry_space_group_name_Hall '-P 2yn'
_symmetry_space_group_name_H-M 'P 1 21/n 1'
_atom_sites_solution_hydrogens difmap
_atom_sites_solution_primary direct
_atom_sites_solution_secondary difmap
_audit_creation_method SHELXL
_cell_angle_alpha 90.00
_cell_angle_beta 103.69(1)
_cell_angle_gamma 90.00
_cell_formula_units_Z 8
_cell_length_a 12.651(1)
_cell_length_b 10.436(1)
_cell_length_c 22.301(2)
_cell_measurement_reflns_used 386
_cell_measurement_temperature 150(2)
_cell_measurement_theta_max 20
_cell_measurement_theta_min 10
_cell_volume 2860.7(5)
_computing_cell_refinement 'Siemens SMART'
_computing_data_collection 'Siemens SMART'
_computing_data_reduction 'Siemens SAINT'
_computing_molecular_graphics 'Siemens SHELXTL'
_computing_publication_material 'Siemens SHELXTL'
_computing_structure_refinement 'SHELXL-93 (Sheldrick, 1993)'
_computing_structure_solution 'SHELXS-86 (Sheldrick, 1990)'
_diffrn_ambient_temperature 150(2)
_diffrn_measurement_device 'SMART 1K CCD area detector'
_diffrn_measurement_method '\w scans'
_diffrn_radiation_monochromator graphite
_diffrn_radiation_source 'fine-focus sealed tube'
_diffrn_radiation_type MoK\a
_diffrn_radiation_wavelength 0.71073
_diffrn_reflns_av_R_equivalents 0.1069
_diffrn_reflns_av_sigmaI/netI 0.0937
_diffrn_reflns_limit_h_max 14
_diffrn_reflns_limit_h_min -16
_diffrn_reflns_limit_k_max 13
_diffrn_reflns_limit_k_min -13
_diffrn_reflns_limit_l_max 28
_diffrn_reflns_limit_l_min -28
_diffrn_reflns_number 16913
_diffrn_reflns_theta_max 25.00
_diffrn_reflns_theta_min 1.70
_diffrn_standards_decay_% 0.6
_diffrn_standards_interval_count 'not measured'
_diffrn_standards_number 'not measured'
_exptl_absorpt_coefficient_mu 0.228
_exptl_absorpt_correction_type none
_exptl_crystal_colour colourless
_exptl_crystal_density_diffrn 1.868
_exptl_crystal_description plate
_exptl_crystal_F_000 1600
_exptl_crystal_size_max 0.45
_exptl_crystal_size_mid 0.30
_exptl_crystal_size_min 0.04
_refine_diff_density_max 0.554
_refine_diff_density_min -0.395
_refine_diff_density_rms 0.080
_refine_ls_extinction_method none
_refine_ls_goodness_of_fit_all 1.123
_refine_ls_goodness_of_fit_obs 1.293
_refine_ls_hydrogen_treatment constr
_refine_ls_matrix_type full
_refine_ls_number_parameters 473
_refine_ls_number_reflns 4845
_refine_ls_number_restraints 7
_refine_ls_restrained_S_all 1.245
_refine_ls_restrained_S_obs 1.297
_refine_ls_R_factor_all 0.1832
_refine_ls_R_factor_obs 0.0944
_refine_ls_shift/esd_max 0.005
_refine_ls_shift/esd_mean 0.001
_refine_ls_structure_factor_coef Fsqd
_refine_ls_weighting_details 'w=1/[\s^2^(Fo^2^)+(0.0000P)^2^+16.4106P] where P=(Fo^2^+2Fc^2^)/3'
_refine_ls_weighting_scheme calc
_refine_ls_wR_factor_all 0.2028
_refine_ls_wR_factor_obs 0.1500
_reflns_number_observed 2747
_reflns_number_total 5038
_reflns_observed_criterion >2sigma(I)
_cod_data_source_file a909778csup1.cif
_cod_data_source_block 23
_cod_depositor_comments
;
The following automatic conversions were performed:

'_symmetry_cell_setting' value 'Monoclinic' changed to 'monoclinic'
according to /home/saulius/struct/CIF-dictionaries/cif_core.dic
dictionary named 'cif_core.dic' version 2.4.2 from 2011-04-26.

Automatic conversion script
Id: cif_fix_values 1891 2012-01-12 08:04:46Z andrius 

The following automatic conversions were performed:

'_refine_ls_weighting_scheme' value 'calc
w=1/[\s^2^(Fo^2^)+(0.0000P)^2^+16.4106P] where P=(Fo^2^+2Fc^2^)/3'
was changed to 'calc'. New tag '_refine_ls_weighting_details' was
created. The value of the new tag was set to
'w=1/[\s^2^(Fo^2^)+(0.0000P)^2^+16.4106P] where P=(Fo^2^+2Fc^2^)/3'.

Automatic conversion script
Id: cif_fix_values 3143 2015-03-26 13:38:13Z robertas 
;
_cod_original_cell_volume 2860.7(4)
_cod_original_sg_symbol_H-M P2(1)/n
_cod_database_code 7213231

loop_
_symmetry_equiv_pos_as_xyz
'x, y, z'
'-x+1/2, y+1/2, -z+1/2'
'-x, -y, -z'
'x-1/2, -y-1/2, z-1/2'

loop_
_atom_site_aniso_label
_atom_site_aniso_U_11
_atom_site_aniso_U_22
_atom_site_aniso_U_33
_atom_site_aniso_U_23
_atom_site_aniso_U_13
_atom_site_aniso_U_12
O1A 0.036(3) 0.039(3) 0.059(3) -0.027(3) 0.026(3) -0.021(2)
O3A 0.024(2) 0.023(2) 0.035(3) -0.002(2) 0.004(2) -0.004(2)
C1A 0.034(4) 0.042(5) 0.046(5) -0.014(4) 0.019(4) -0.021(4)
C2A 0.038(4) 0.034(4) 0.035(4) 0.001(3) 0.012(4) -0.008(3)
C3A 0.030(4) 0.020(4) 0.036(4) -0.008(3) 0.012(3) -0.005(3)
C4A 0.024(4) 0.026(4) 0.052(5) -0.003(3) 0.005(4) -0.001(3)
C5A 0.026(4) 0.039(5) 0.069(6) -0.022(4) 0.018(4) -0.006(3)
C6A 0.025(6) 0.035(7) 0.048(7) -0.002(5) 0.005(5) -0.003(5)
C7A 0.041(6) 0.026(6) 0.048(7) 0.007(5) 0.017(5) 0.006(5)
C8A 0.081(8) 0.097(9) 0.035(5) -0.001(5) 0.019(5) -0.052(7)
C9A 0.027(4) 0.021(4) 0.043(4) -0.003(3) 0.000(3) -0.006(3)
C10A 0.053(5) 0.047(5) 0.051(5) 0.004(4) 0.026(4) 0.004(4)
C11A 0.046(5) 0.052(5) 0.046(5) -0.015(4) 0.022(4) -0.004(4)
F1A 0.041(2) 0.040(2) 0.046(2) 0.008(2) 0.015(2) 0.016(2)
F2A 0.030(4) 0.049(4) 0.036(4) -0.008(3) 0.005(3) -0.016(4)
F3A 0.049(4) 0.034(4) 0.066(6) 0.021(4) 0.027(4) 0.016(3)
F4A 0.112(5) 0.086(4) 0.075(4) 0.006(3) 0.056(4) 0.003(4)
F5A 0.089(4) 0.089(4) 0.084(4) 0.024(3) 0.022(4) -0.005(4)
F6A 0.094(4) 0.135(5) 0.048(3) -0.004(3) 0.005(3) -0.042(4)
F7A 0.026(2) 0.026(2) 0.050(2) 0.005(2) 0.007(2) 0.006(2)
F8A 0.037(2) 0.034(2) 0.051(3) -0.014(2) 0.012(2) -0.010(2)
F9A 0.064(4) 0.085(4) 0.059(4) 0.032(3) 0.029(3) 0.036(3)
F10A 0.067(3) 0.084(4) 0.056(3) -0.037(3) 0.022(3) -0.009(3)
F11A 0.044(3) 0.098(4) 0.061(3) -0.015(3) 0.019(3) 0.015(3)
F12A 0.138(5) 0.089(4) 0.064(3) 0.021(3) 0.066(4) 0.035(4)
O1B 0.024(2) 0.024(2) 0.041(3) 0.008(2) 0.007(2) 0.006(2)
O3B 0.035(3) 0.031(3) 0.036(3) 0.001(2) 0.007(2) 0.011(2)
C1B 0.023(4) 0.020(4) 0.034(4) 0.000(3) 0.005(3) 0.001(3)
C2B 0.028(4) 0.022(4) 0.037(4) -0.002(3) 0.003(3) 0.002(3)
C3B 0.027(4) 0.025(4) 0.025(4) 0.002(3) 0.006(3) 0.003(3)
C4B 0.031(4) 0.027(4) 0.035(4) -0.002(3) 0.011(3) -0.001(3)
C5B 0.026(4) 0.023(4) 0.037(4) 0.003(3) 0.009(3) 0.004(3)
C6B 0.039(4) 0.027(4) 0.039(4) 0.008(3) 0.004(4) 0.010(3)
C7B 0.039(5) 0.050(5) 0.059(5) 0.006(4) 0.012(4) 0.001(4)
C8B 0.080(7) 0.068(7) 0.037(5) -0.008(5) 0.028(5) -0.007(6)
C9B 0.032(4) 0.035(4) 0.029(4) 0.010(3) 0.003(3) 0.004(3)
C10B 0.058(6) 0.056(6) 0.045(5) 0.016(4) 0.027(4) 0.013(4)
C11B 0.042(5) 0.088(8) 0.045(5) 0.003(5) 0.011(4) -0.004(5)
F1B 0.046(3) 0.032(2) 0.043(2) -0.002(2) 0.010(2) -0.014(2)
F2B 0.046(3) 0.043(3) 0.040(2) 0.011(2) 0.007(2) 0.016(2)
F3B 0.063(3) 0.051(3) 0.066(3) -0.018(2) 0.032(3) -0.031(2)
F4B 0.115(5) 0.097(5) 0.074(4) -0.013(3) 0.056(4) -0.033(4)
F5B 0.077(4) 0.117(5) 0.059(3) 0.002(3) 0.042(3) -0.021(3)
F6B 0.076(4) 0.174(6) 0.044(3) 0.039(4) 0.015(3) 0.020(4)
F7B 0.042(3) 0.047(3) 0.056(3) 0.021(2) 0.011(2) 0.008(2)
F8B 0.033(2) 0.045(3) 0.063(3) 0.006(2) 0.009(2) -0.008(2)
F9B 0.109(4) 0.064(3) 0.064(3) 0.004(3) 0.048(3) 0.020(3)
F10B 0.035(3) 0.178(6) 0.070(4) 0.034(4) 0.020(3) -0.002(4)
F11B 0.071(4) 0.093(4) 0.065(3) 0.031(3) 0.022(3) -0.001(3)
F12B 0.097(4) 0.115(5) 0.058(3) 0.004(3) 0.040(3) -0.008(4)

loop_
_atom_site_label
_atom_site_type_symbol
_atom_site_fract_x
_atom_site_fract_y
_atom_site_fract_z
_atom_site_U_iso_or_equiv
_atom_site_thermal_displace_type
_atom_site_occupancy
_atom_site_calc_flag
_atom_site_refinement_flags
_atom_site_disorder_group
O1A O 0.2405(4) 0.2566(4) 0.2191(2) 0.0422(13) Uani 1 d . .
H01A H 0.2505(4) 0.2160(4) 0.1883(2) 0.055 Uiso 1 d R .
O3A O 0.5439(3) 0.4617(4) 0.1979(2) 0.0278(10) Uani 1 d . .
H03A H 0.5908(3) 0.4314(4) 0.2279(2) 0.036 Uiso 1 d R .
C1A C 0.3316(6) 0.3390(7) 0.2422(3) 0.039(2) Uani 1 d D .
C2A C 0.4380(5) 0.2857(7) 0.2294(3) 0.035(2) Uani 1 d . .
H2A1 H 0.4285(5) 0.1946(7) 0.2170(3) 0.045 Uiso 1 d R .
H2A2 H 0.4990(5) 0.2922(7) 0.2665(3) 0.045 Uiso 1 d R .
C3A C 0.4609(5) 0.3684(6) 0.1756(3) 0.028(2) Uani 1 d . .
C4A C 0.3548(5) 0.4398(6) 0.1497(3) 0.035(2) Uani 1 d . .
H4A1 H 0.3033(5) 0.3870(6) 0.1192(3) 0.045 Uiso 1 d R .
H4A2 H 0.3685(5) 0.5211(6) 0.1299(3) 0.045 Uiso 1 d R .
C5A C 0.3122(6) 0.4649(7) 0.2078(3) 0.043(2) Uani 1 d . .
H5A1 H 0.2336(6) 0.4858(7) 0.1965(3) 0.056 Uiso 1 d R .
H5A2 H 0.3521(6) 0.5361(7) 0.2326(3) 0.056 Uiso 1 d R .
C6A C 0.3522(8) 0.3382(10) 0.3146(5) 0.037(3) Uani 0.746(15) d P 1
C7A C 0.2514(8) 0.3700(9) 0.3388(4) 0.037(3) Uani 0.746(15) d P 1
H7A H 0.1925(8) 0.3096(9) 0.3183(4) 0.048 Uiso 0.746(15) d PR 1
C6A' C 0.3066(18) 0.3950(21) 0.2991(10) 0.021(7) Uiso 0.254(15) d PD 2
C7A' C 0.2943(18) 0.2844(22) 0.3439(9) 0.026(8) Uiso 0.254(15) d PD 2
H7A' H 0.2284(18) 0.2341(22) 0.3232(9) 0.033 Uiso 0.254(15) d PR 2
F1A' F 0.3936(17) 0.4701(19) 0.3249(9) 0.034(5) Uiso 0.254(15) d PD 2
F2A' F 0.2174(18) 0.4754(21) 0.2928(11) 0.044(7) Uiso 0.254(15) d PD 2
C8A C 0.2682(9) 0.3510(11) 0.4072(4) 0.070(3) Uani 1 d D .
C9A C 0.5018(5) 0.2820(6) 0.1301(3) 0.031(2) Uani 1 d . .
C10A C 0.5342(7) 0.3490(8) 0.0777(4) 0.048(2) Uani 1 d D .
H10A H 0.5857(7) 0.4198(8) 0.0951(4) 0.062 Uiso 0.923(10) d PR 1
C11A C 0.5850(6) 0.2673(8) 0.0348(4) 0.046(2) Uani 1 d . .
F1A F 0.3842(3) 0.2129(4) 0.3399(2) 0.0417(10) Uani 1 d D .
F2A F 0.4345(6) 0.4221(8) 0.3394(3) 0.039(2) Uani 0.746(15) d P 1
F3A F 0.2255(5) 0.4953(6) 0.3221(5) 0.047(2) Uani 0.746(15) d P 1
F4A F 0.2742(5) 0.2286(6) 0.4278(2) 0.085(2) Uani 1 d . .
F5A F 0.1820(5) 0.4039(6) 0.4204(3) 0.087(2) Uani 1 d . .
F6A F 0.3585(5) 0.4051(6) 0.4397(2) 0.094(2) Uani 1 d . .
F7A F 0.5933(3) 0.2160(3) 0.1613(2) 0.0341(9) Uani 1 d . .
F8A F 0.4248(3) 0.1913(3) 0.1070(2) 0.0406(10) Uani 1 d . .
F9A F 0.4423(4) 0.4028(5) 0.0407(2) 0.067(2) Uani 0.923(10) d P 1
F9A' F 0.5754(35) 0.4607(30) 0.0869(20) 0.031(17) Uiso 0.077(10) d PD 2
F10A F 0.5243(4) 0.1624(5) 0.0148(2) 0.0678(15) Uani 1 d . .
F11A F 0.6806(4) 0.2200(5) 0.0632(2) 0.0664(14) Uani 1 d . .
F12A F 0.5943(5) 0.3297(5) -0.0137(2) 0.090(2) Uani 1 d . .
O1B O 1.0050(3) 0.2225(4) 0.2940(2) 0.0297(11) Uani 1 d . .
H01B H 0.9998(3) 0.1417(4) 0.2972(2) 0.039 Uiso 1 d R .
O3B O 0.6952(3) 0.4100(4) 0.3080(2) 0.0342(11) Uani 1 d . .
H03B H 0.6825(3) 0.4658(4) 0.3333(2) 0.044 Uiso 1 d R .
C1B C 0.9104(5) 0.2987(6) 0.2712(3) 0.0261(15) Uani 1 d . .
C2B C 0.8070(5) 0.2403(6) 0.2871(3) 0.030(2) Uani 1 d . .
H2B1 H 0.7451(5) 0.2403(6) 0.2504(3) 0.039 Uiso 1 d R .
H2B2 H 0.8208(5) 0.1513(6) 0.3023(3) 0.039 Uiso 1 d R .
C3B C 0.7826(5) 0.3261(6) 0.3379(3) 0.0256(15) Uani 1 d . .
C4B C 0.8868(5) 0.4015(6) 0.3631(3) 0.031(2) Uani 1 d . .
H4B1 H 0.9400(5) 0.3503(6) 0.3934(3) 0.040 Uiso 1 d R .
H4B2 H 0.8718(5) 0.4824(6) 0.3828(3) 0.040 Uiso 1 d R .
C5B C 0.9265(5) 0.4279(6) 0.3047(3) 0.028(2) Uani 1 d . .
H5B1 H 1.0043(5) 0.4526(6) 0.3153(3) 0.037 Uiso 1 d R .
H5B2 H 0.8836(5) 0.4964(6) 0.2793(3) 0.037 Uiso 1 d R .
C6B C 0.8918(6) 0.3064(6) 0.2009(3) 0.036(2) Uani 1 d . .
C7B C 0.9871(6) 0.3490(8) 0.1773(4) 0.049(2) Uani 1 d . .
H7B H 1.0507(6) 0.2939(8) 0.1966(4) 0.064 Uiso 1 d R .
C8B C 0.9728(8) 0.3475(10) 0.1067(4) 0.059(2) Uani 1 d . .
C9B C 0.7429(5) 0.2468(7) 0.3874(3) 0.033(2) Uani 1 d . .
C10B C 0.7344(7) 0.3206(8) 0.4453(3) 0.050(2) Uani 1 d . .
H10B H 0.8095(7) 0.3354(8) 0.4712(3) 0.066 Uiso 1 d R .
C11B C 0.6674(7) 0.2521(10) 0.4850(4) 0.058(2) Uani 1 d . .
F1B F 0.8639(3) 0.1808(4) 0.1754(2) 0.0401(10) Uani 1 d . .
F2B F 0.8038(3) 0.3821(4) 0.1774(2) 0.0437(11) Uani 1 d . .
F3B F 1.0106(4) 0.4718(4) 0.1971(2) 0.0569(13) Uani 1 d . .
F4B F 0.9639(5) 0.2286(6) 0.0853(2) 0.090(2) Uani 1 d . .
F5B F 1.0569(4) 0.3991(6) 0.0927(2) 0.080(2) Uani 1 d . .
F6B F 0.8822(5) 0.4051(7) 0.0766(2) 0.098(2) Uani 1 d . .
F7B F 0.8185(3) 0.1526(4) 0.4083(2) 0.0483(11) Uani 1 d . .
F8B F 0.6489(3) 0.1855(4) 0.3598(2) 0.0471(11) Uani 1 d . .
F9B F 0.6864(5) 0.4358(5) 0.4293(2) 0.074(2) Uani 1 d . .
F10B F 0.5648(4) 0.2436(6) 0.4594(2) 0.093(2) Uani 1 d . .
F11B F 0.7062(4) 0.1346(6) 0.4990(2) 0.075(2) Uani 1 d . .
F12B F 0.6796(5) 0.3144(6) 0.5383(2) 0.086(2) Uani 1 d . .

loop_
_atom_type_symbol
_atom_type_description
_atom_type_scat_dispersion_real
_atom_type_scat_dispersion_imag
_atom_type_scat_source
C C 0.0033 0.0016 'International Tables Vol C Tables 4.2.6.8 and 6.1.1.4'
H H 0.0000 0.0000 'International Tables Vol C Tables 4.2.6.8 and 6.1.1.4'
O O 0.0106 0.0060 'International Tables Vol C Tables 4.2.6.8 and 6.1.1.4'
F F 0.0171 0.0103 'International Tables Vol C Tables 4.2.6.8 and 6.1.1.4'

loop_
_exptl_crystal_face_index_h
_exptl_crystal_face_index_k
_exptl_crystal_face_index_l
_exptl_crystal_face_perp_dist
0.00 0.00 1.00 0.0200
0.00 0.00 -1.00 0.0200
0.00 -1.00 0.00 0.1500
0.00 1.00 0.00 0.1500
-1.00 0.00 0.00 0.2250
1.00 0.00 0.00 0.2250
-1.00 -2.00 1.00 0.1600

loop_
_geom_angle_atom_site_label_1
_geom_angle_atom_site_label_2
_geom_angle_atom_site_label_3
_geom_angle
O1A C1A C6A' 103.0(9)
O1A C1A C5A 108.6(6)
C6A' C1A C5A 92.8(10)
O1A C1A C2A 112.3(6)
C6A' C1A C2A 131.8(11)
C5A C1A C2A 105.3(5)
O1A C1A C6A 106.8(6)
C5A C1A C6A 119.5(7)
C2A C1A C6A 104.4(6)
C1A C2A C3A 105.8(5)
O3A C3A C4A 107.9(5)
O3A C3A C9A 107.1(5)
C4A C3A C9A 116.1(6)
O3A C3A C2A 111.3(5)
C4A C3A C2A 104.8(5)
C9A C3A C2A 109.7(5)
C3A C4A C5A 102.5(6)
C1A C5A C4A 103.4(5)
F2A C6A F1A 107.8(8)
F2A C6A C7A 109.6(8)
F1A C6A C7A 103.8(7)
F2A C6A C1A 109.6(7)
F1A C6A C1A 111.6(7)
C7A C6A C1A 114.2(8)
F3A C7A C8A 111.5(9)
F3A C7A C6A 105.9(8)
C8A C7A C6A 113.5(9)
F1A' C6A' F2A' 104.6(19)
F1A' C6A' C1A 105.7(15)
F2A' C6A' C1A 118.8(18)
F1A' C6A' C7A' 110.4(19)
F2A' C6A' C7A' 108.1(18)
C1A C6A' C7A' 109.1(15)
F1A C7A' C6A' 98.6(15)
F1A C7A' C8A 127.5(16)
C6A' C7A' C8A 107.6(15)
F5A C8A F6A 110.5(8)
F5A C8A F4A 107.6(7)
F6A C8A F4A 104.2(9)
F5A C8A C7A 104.3(9)
F6A C8A C7A 113.4(7)
F4A C8A C7A 116.9(8)
F5A C8A C7A' 134.6(11)
F6A C8A C7A' 108.8(11)
F4A C8A C7A' 83.6(10)
F8A C9A F7A 106.3(5)
F8A C9A C10A 109.4(6)
F7A C9A C10A 105.9(5)
F8A C9A C3A 109.5(5)
F7A C9A C3A 109.4(5)
C10A C9A C3A 116.0(6)
F9A' C10A C9A 118.6(21)
F9A C10A C9A 108.0(6)
F9A' C10A C11A 113.2(21)
F9A C10A C11A 105.8(6)
C9A C10A C11A 117.4(7)
F12A C11A F11A 109.6(6)
F12A C11A F10A 106.8(7)
F11A C11A F10A 103.9(7)
F12A C11A C10A 112.2(7)
F11A C11A C10A 112.3(7)
F10A C11A C10A 111.5(6)
O1B C1B C5B 108.2(5)
O1B C1B C6B 107.8(5)
C5B C1B C6B 115.1(5)
O1B C1B C2B 112.3(5)
C5B C1B C2B 104.8(5)
C6B C1B C2B 108.7(5)
C3B C2B C1B 105.5(5)
O3B C3B C4B 111.0(5)
O3B C3B C2B 106.2(5)
C4B C3B C2B 105.4(5)
O3B C3B C9B 108.0(5)
C4B C3B C9B 114.2(5)
C2B C3B C9B 111.7(5)
C3B C4B C5B 102.1(5)
C4B C5B C1B 103.0(5)
F2B C6B F1B 106.0(5)
F2B C6B C7B 110.2(6)
F1B C6B C7B 105.9(6)
F2B C6B C1B 109.7(5)
F1B C6B C1B 108.8(5)
C7B C6B C1B 115.8(6)
F3B C7B C6B 107.3(6)
F3B C7B C8B 107.7(7)
C6B C7B C8B 116.6(7)
F5B C8B F4B 107.8(7)
F5B C8B F6B 110.5(8)
F4B C8B F6B 104.6(8)
F5B C8B C7B 109.8(7)
F4B C8B C7B 110.9(8)
F6B C8B C7B 113.1(7)
F8B C9B F7B 106.3(5)
F8B C9B C10B 113.0(6)
F7B C9B C10B 104.8(5)
F8B C9B C3B 108.9(5)
F7B C9B C3B 107.8(5)
C10B C9B C3B 115.5(6)
F9B C10B C9B 109.9(6)
F9B C10B C11B 106.9(7)
C9B C10B C11B 114.2(7)
F10B C11B F12B 108.7(8)
F10B C11B F11B 108.4(8)
F12B C11B F11B 106.3(7)
F10B C11B C10B 114.3(7)
F12B C11B C10B 108.9(7)
F11B C11B C10B 110.0(7)

loop_
_geom_bond_atom_site_label_1
_geom_bond_atom_site_label_2
_geom_bond_distance
O1A C1A 1.433(7)
O3A C3A 1.432(7)
C1A C6A' 1.50(2)
C1A C5A 1.512(10)
C1A C2A 1.544(9)
C1A C6A 1.574(12)
C2A C3A 1.561(9)
C3A C4A 1.524(9)
C3A C9A 1.535(9)
C4A C5A 1.540(9)
C6A F2A 1.372(10)
C6A F1A 1.443(11)
C6A C7A 1.534(13)
C7A F3A 1.378(10)
C7A C8A 1.501(12)
C6A' F1A' 1.36(2)
C6A' F2A' 1.39(2)
C6A' C7A' 1.56(2)
C7A' F1A 1.38(2)
C7A' C8A 1.67(2)
C8A F5A 1.317(11)
C8A F6A 1.326(10)
C8A F4A 1.353(11)
C9A F8A 1.368(7)
C9A F7A 1.384(7)
C9A C10A 1.499(9)
C10A F9A' 1.27(3)
C10A F9A 1.377(9)
C10A C11A 1.532(10)
C11A F12A 1.291(9)
C11A F11A 1.321(9)
C11A F10A 1.351(9)
O1B C1B 1.427(7)
O3B C3B 1.444(7)
C1B C5B 1.531(8)
C1B C6B 1.531(9)
C1B C2B 1.558(8)
C2B C3B 1.532(8)
C3B C4B 1.524(9)
C3B C9B 1.554(9)
C4B C5B 1.529(8)
C6B F2B 1.364(7)
C6B F1B 1.439(8)
C6B C7B 1.493(10)
C7B F3B 1.366(8)
C7B C8B 1.541(11)
C8B F5B 1.297(9)
C8B F4B 1.325(10)
C8B F6B 1.328(10)
C9B F8B 1.362(7)
C9B F7B 1.374(7)
C9B C10B 1.531(10)
C10B F9B 1.355(8)
C10B C11B 1.538(11)
C11B F10B 1.292(9)
C11B F12B 1.332(9)
C11B F11B 1.330(10)
